data_4035159
loop_
_publ_author_name
'Liang, Dong-Dong'
'Wang, Mei-Xiang'

_publ_section_title
;
 Synthesis and Structure of Functionalized Homo
 Heteracalix[2]arene[2]triazines: Effect of All Heteroatom Bridges on
 Macrocyclic Conformation.
;
_journal_issue 6
_journal_name_full 'The Journal of organic chemistry'
_journal_page_first 3316
_journal_page_last 3324
_journal_paper_doi 10.1021/acs.joc.8b00284
_journal_volume 83
_journal_year 2018
_chemical_formula_moiety 'C26 H34 N14, 2.5(C4 H8 O2)'
_chemical_formula_sum 'C36.01 H54 N14 O5'
_chemical_formula_weight 762.99
_space_group_crystal_system triclinic
_space_group_IT_number 2
_space_group_name_Hall '-P 1'
_space_group_name_H-M_alt 'P -1'
_atom_sites_solution_hydrogens mixed
_atom_sites_solution_primary dual
_audit_creation_date 2017-07-14
_audit_creation_method
;
Olex2 1.2
(compiled 2017.03.28 svn.r3405 for OlexSys, GUI svn.r5337)
;
_audit_update_record
;
????
;
_cell_angle_alpha 99.189(16)
_cell_angle_beta 95.609(17)
_cell_angle_gamma 108.607(14)
_cell_formula_units_Z 2
_cell_length_a 8.349(3)
_cell_length_b 12.980(4)
_cell_length_c 19.618(7)
_cell_measurement_reflns_used 7635
_cell_measurement_temperature 173(2)
_cell_measurement_theta_max 31.429
_cell_measurement_theta_min 1.8065
_cell_volume 1963.7(12)
_computing_cell_refinement 'CrystalClear (Rigaku Inc., 2007)'
_computing_data_reduction 'CrystalClear (Rigaku Inc., 2007)'
_computing_molecular_graphics 'Olex2 (Dolomanov et al., 2009)'
_computing_publication_material 'CIFTAB (Sheldrick, 2013)'
_computing_structure_refinement 'ShelXL (Sheldrick, 2015)'
_computing_structure_solution 'ShelXT (Sheldrick, 2015)'
_diffrn_ambient_temperature 173.15
_diffrn_measured_fraction_theta_full 0.995
_diffrn_measured_fraction_theta_max 0.990
_diffrn_measurement_device_type 'MM007-HF CCD(Saturn 724+)'
_diffrn_measurement_method '\w scans at fixed \c = 45\%'
_diffrn_radiation_monochromator Confocal
_diffrn_radiation_type MoK\a
_diffrn_radiation_wavelength 0.71073
_diffrn_reflns_av_R_equivalents 0.0312
_diffrn_reflns_av_unetI/netI 0.0280
_diffrn_reflns_Laue_measured_fraction_full 0.995
_diffrn_reflns_Laue_measured_fraction_max 0.990
_diffrn_reflns_limit_h_max 10
_diffrn_reflns_limit_h_min -10
_diffrn_reflns_limit_k_max 16
_diffrn_reflns_limit_k_min -16
_diffrn_reflns_limit_l_max 25
_diffrn_reflns_limit_l_min -24
_diffrn_reflns_number 26776
_diffrn_reflns_point_group_measured_fraction_full 0.995
_diffrn_reflns_point_group_measured_fraction_max 0.990
_diffrn_reflns_theta_full 25.242
_diffrn_reflns_theta_max 27.522
_diffrn_reflns_theta_min 1.806
_diffrn_source 'Rotating Anode'
_exptl_absorpt_coefficient_mu 0.090
_exptl_absorpt_correction_T_max 1.0000
_exptl_absorpt_correction_T_min 0.8294
_exptl_absorpt_correction_type multi-scan
_exptl_absorpt_process_details 'CrystalClear (Rigaku Inc., 2007)'
_exptl_crystal_colour colorless
_exptl_crystal_density_diffrn 1.290
_exptl_crystal_description plate
_exptl_crystal_F_000 816
_exptl_crystal_size_max 0.28
_exptl_crystal_size_mid 0.22
_exptl_crystal_size_min 0.07
_refine_diff_density_max 0.773
_refine_diff_density_min -0.563
_refine_diff_density_rms 0.050
_refine_ls_extinction_method none
_refine_ls_goodness_of_fit_ref 1.091
_refine_ls_hydrogen_treatment constr
_refine_ls_matrix_type full
_refine_ls_number_parameters 538
_refine_ls_number_reflns 8952
_refine_ls_number_restraints 96
_refine_ls_restrained_S_all 1.101
_refine_ls_R_factor_all 0.0704
_refine_ls_R_factor_gt 0.0654
_refine_ls_shift/su_max 0.001
_refine_ls_shift/su_mean 0.000
_refine_ls_structure_factor_coef Fsqd
_refine_ls_weighting_details 'w=1/[\s^2^(Fo^2^)+(0.0751P)^2^+1.1766P] where P=(Fo^2^+2Fc^2^)/3'
_refine_ls_weighting_scheme calc
_refine_ls_wR_factor_gt 0.1639
_refine_ls_wR_factor_ref 0.1680
_reflns_Friedel_coverage 0.000
_reflns_number_gt 8220
_reflns_number_total 8952
_reflns_threshold_expression 'I > 2\s(I)'
_cod_data_source_file jo8b00284_si_010.cif
_cod_data_source_block a
_cod_original_cell_volume 1963.8(11)
_cod_database_code 4035159
_shelx_shelxl_version_number 2016/6
_shelx_space_group_comment
;
The symmetry employed for this shelxl refinement is uniquely defined
by the following loop, which should always be used as a source of
symmetry information in preference to the above space-group names.
They are only intended as comments.
;
_shelx_estimated_absorpt_t_max 0.994
_shelx_estimated_absorpt_t_min 0.975
_olex2_refinement_description
;
1. Fixed Uiso
 At 1.2 times of:
  All C(H) groups, All C(H,H) groups, All N(H) groups
 At 1.5 times of:
  All C(H,H,H) groups
2. Uiso/Uaniso restraints and constraints
C4: within 1.7A with sigma of 0.02 and sigma for terminal atoms of 0.04
C4 \\sim C6 \\sim C7 \\sim C5 \\sim C5A \\sim C4A \\sim C6A \\sim C7A: within
1.7A with sigma of 0.02 and sigma for terminal atoms of 0.04
Uanis(C4) \\sim Ueq: with sigma of 0.01 and sigma for terminal atoms of 0.02
Uanis(C4) \\sim Ueq, Uanis(C6) \\sim Ueq, Uanis(C7) \\sim Ueq, Uanis(C5) \\sim
Ueq, Uanis(C5A) \\sim Ueq, Uanis(C4A) \\sim Ueq, Uanis(C6A) \\sim Ueq,
Uanis(C7A) \\sim Ueq: with sigma of 0.01 and sigma for terminal atoms of 0.02
3. Others
 Sof(C5A)=Sof(H5AA)=Sof(H5AB)=Sof(H5AC)=Sof(C4A)=Sof(H4AA)=Sof(H4AB)=Sof(C6A)=
 Sof(H6AA)=Sof(H6AB)=Sof(C7A)=Sof(H7AA)=Sof(H7AB)=Sof(H7AC)=1-FVAR(1)
 Sof(C4)=Sof(H4A)=Sof(H4B)=Sof(C6)=Sof(H6A)=Sof(H6B)=Sof(C7)=Sof(H7A)=Sof(H7B)=
 Sof(H7C)=Sof(C5)=Sof(H5A)=Sof(H5B)=Sof(H5C)=FVAR(1)
4.a Riding coordinates:
 N1(H1), N14(H14), C5(H5A,H5B,H5C)
4.b Secondary CH2 refined with riding coordinates:
 C4(H4A,H4B), C6(H6A,H6B), C17(H17A,H17B), C19(H19A,H19B), C31(H31A,H31B),
 C32(H32A,H32B), C33(H33A,H33B), C34(H34A,H34B), C27(H27A,H27B), C28(H28A,H28B),
  C29(H29A,H29B), C30(H30A,H30B), C35(H35A,H35B), C36(H36A,H36B), C4A(H4AA,
 H4AB), C6A(H6AA,H6AB)
4.c Aromatic/amide H refined with riding coordinates:
 N2(H2), N7(H7), N8(H8), N13(H13), C9(H9), C10(H10), C11(H11), C13(H13A),
 C22(H22), C23(H23), C24(H24), C26(H26)
4.d Idealised Me refined as rotating group:
 C7(H7A,H7B,H7C), C18(H18A,H18B,H18C), C20(H20A,H20B,H20C), C5A(H5AA,H5AB,
 H5AC), C7A(H7AA,H7AB,H7AC)
;
_olex2_submission_special_instructions 'No special instructions were received'

loop_
_space_group_symop_operation_xyz
'x, y, z'
'-x, -y, -z'

loop_
_atom_site_label
_atom_site_type_symbol
_atom_site_fract_x
_atom_site_fract_y
_atom_site_fract_z
_atom_site_U_iso_or_equiv
_atom_site_adp_type
_atom_site_occupancy
_atom_site_site_symmetry_order
_atom_site_calc_flag
_atom_site_refinement_flags_posn
_atom_site_refinement_flags_adp
_atom_site_refinement_flags_occupancy
_atom_site_disorder_assembly
_atom_site_disorder_group
N1 N 0.53620(19) 0.57979(12) 0.95127(8) 0.0282(3) Uani 1 1 d . . . . .
H1 H 0.610997 0.578745 0.984329 0.034 Uiso 1 1 d R . . . .
N2 N 0.52111(18) 0.50103(12) 0.89123(8) 0.0267(3) Uani 1 1 d . . . . .
H2 H 0.613345 0.500866 0.873071 0.032 Uiso 1 1 calc R . . . .
N3 N 0.24254(19) 0.39345(13) 0.89808(8) 0.0306(3) Uani 1 1 d . . . . .
N4 N 0.07174(19) 0.27300(12) 0.79215(8) 0.0313(3) Uani 1 1 d . . . . .
N5 N 0.36041(18) 0.38570(12) 0.79166(8) 0.0266(3) Uani 1 1 d . . . . .
N6 N -0.0321(2) 0.27224(16) 0.89648(10) 0.0425(4) Uani 1 1 d . . . . .
N7 N 0.1782(2) 0.27437(12) 0.69028(8) 0.0317(3) Uani 1 1 d . . . . .
H7 H 0.081372 0.219140 0.674321 0.038 Uiso 1 1 calc R . . . .
N8 N 0.65123(18) 0.53497(11) 0.60700(7) 0.0264(3) Uani 1 1 d . . . . .
H8 H 0.737117 0.529358 0.585810 0.032 Uiso 1 1 calc R . . . .
N9 N 0.82950(18) 0.71278(11) 0.65084(7) 0.0252(3) Uani 1 1 d . . . . .
N10 N 0.73671(18) 0.83307(11) 0.73162(7) 0.0252(3) Uani 1 1 d . . . . .
N11 N 0.54219(17) 0.65180(11) 0.67496(8) 0.0256(3) Uani 1 1 d . . . . .
N12 N 1.00863(18) 0.88989(12) 0.70258(8) 0.0281(3) Uani 1 1 d . . . . .
N13 N 0.45436(18) 0.77034(12) 0.74782(8) 0.0269(3) Uani 1 1 d . . . . .
H13 H 0.348247 0.731176 0.728270 0.032 Uiso 1 1 calc R . . . .
N14 N 0.4836(2) 0.84999(12) 0.80895(8) 0.0305(3) Uani 1 1 d . . . . .
H14 H 0.550412 0.913885 0.804906 0.037 Uiso 1 1 d R . . . .
C1 C 0.3667(2) 0.42451(13) 0.86020(9) 0.0252(3) Uani 1 1 d . . . . .
C2 C 0.0983(2) 0.31402(15) 0.86129(10) 0.0308(4) Uani 1 1 d . . . . .
C3 C 0.2076(2) 0.31332(13) 0.76076(9) 0.0275(3) Uani 1 1 d . . . . .
C4 C -0.0173(11) 0.3230(6) 0.9730(4) 0.0479(14) Uani 0.624(7) 1 d . U P A 1
H4A H -0.078338 0.263821 0.996836 0.057 Uiso 0.624(7) 1 calc R . P A 1
H4B H 0.104958 0.350686 0.994236 0.057 Uiso 0.624(7) 1 calc R . P A 1
C6 C -0.1791(18) 0.1786(11) 0.8663(6) 0.046(2) Uani 0.624(7) 1 d . U P A 1
H6A H -0.195400 0.125623 0.898326 0.055 Uiso 0.624(7) 1 calc R . P A 1
H6B H -0.155258 0.141754 0.822176 0.055 Uiso 0.624(7) 1 calc R . P A 1
C7 C -0.3455(15) 0.1989(8) 0.8504(6) 0.070(2) Uani 0.624(7) 1 d . U P A 1
H7A H -0.332790 0.250692 0.818418 0.105 Uiso 0.624(7) 1 calc GR . P A 1
H7B H -0.375861 0.230711 0.893972 0.105 Uiso 0.624(7) 1 calc GR . P A 1
H7C H -0.436036 0.128513 0.828629 0.105 Uiso 0.624(7) 1 calc GR . P A 1
C8 C 0.2789(2) 0.30888(13) 0.63897(9) 0.0267(3) Uani 1 1 d . . . . .
C9 C 0.2323(2) 0.23913(14) 0.57295(10) 0.0319(4) Uani 1 1 d . . . . .
H9 H 0.137560 0.171870 0.564434 0.038 Uiso 1 1 calc R . . . .
C10 C 0.3243(2) 0.26831(15) 0.52023(10) 0.0334(4) Uani 1 1 d . . . . .
H10 H 0.293037 0.220215 0.475561 0.040 Uiso 1 1 calc R . . . .
C11 C 0.4618(2) 0.36675(14) 0.53128(9) 0.0289(4) Uani 1 1 d . . . . .
H11 H 0.524731 0.385940 0.494646 0.035 Uiso 1 1 calc R . . . .
C12 C 0.5060(2) 0.43679(13) 0.59658(9) 0.0240(3) Uani 1 1 d . . . . .
C13 C 0.4160(2) 0.40858(13) 0.65078(9) 0.0258(3) Uani 1 1 d . . . . .
H13A H 0.447579 0.456771 0.695426 0.031 Uiso 1 1 calc R . . . .
C14 C 0.6734(2) 0.63631(13) 0.64569(8) 0.0231(3) Uani 1 1 d . . . . .
C15 C 0.8540(2) 0.80956(13) 0.69430(9) 0.0240(3) Uani 1 1 d . . . . .
C16 C 0.5854(2) 0.75149(13) 0.71755(9) 0.0242(3) Uani 1 1 d . . . . .
C17 C 1.1437(2) 0.87114(15) 0.66529(10) 0.0318(4) Uani 1 1 d . . . . .
H17A H 1.134216 0.792200 0.660210 0.038 Uiso 1 1 calc R . . . .
H17B H 1.256741 0.916842 0.693195 0.038 Uiso 1 1 calc R . . . .
C18 C 1.1330(3) 0.90005(19) 0.59363(12) 0.0444(5) Uani 1 1 d . . . . .
H18A H 1.024625 0.851297 0.564702 0.067 Uiso 1 1 calc GR . . . .
H18B H 1.228690 0.890081 0.571472 0.067 Uiso 1 1 calc GR . . . .
H18C H 1.138620 0.977490 0.598309 0.067 Uiso 1 1 calc GR . . . .
C19 C 1.0466(2) 0.99992(14) 0.74619(10) 0.0326(4) Uani 1 1 d . . . . .
H19A H 0.940780 1.019017 0.744508 0.039 Uiso 1 1 calc R . . . .
H19B H 1.131394 1.055359 0.726727 0.039 Uiso 1 1 calc R . . . .
C20 C 1.1164(3) 1.00694(19) 0.82195(12) 0.0492(6) Uani 1 1 d . . . . .
H20A H 1.218792 0.985341 0.823904 0.074 Uiso 1 1 calc GR . . . .
H20B H 1.029306 0.956784 0.842756 0.074 Uiso 1 1 calc GR . . . .
H20C H 1.146220 1.083235 0.848032 0.074 Uiso 1 1 calc GR . . . .
C21 C 0.5343(2) 0.82209(14) 0.87271(9) 0.0287(4) Uani 1 1 d . . . . .
C22 C 0.5889(3) 0.90605(16) 0.93189(11) 0.0431(5) Uani 1 1 d . . . . .
H22 H 0.597115 0.979772 0.928681 0.052 Uiso 1 1 calc R . . . .
C23 C 0.6313(4) 0.88114(18) 0.99570(12) 0.0511(6) Uani 1 1 d . . . . .
H23 H 0.671386 0.938948 1.036154 0.061 Uiso 1 1 calc R . . . .
C24 C 0.6166(3) 0.77363(17) 1.00199(11) 0.0416(5) Uani 1 1 d . . . . .
H24 H 0.646446 0.758091 1.046259 0.050 Uiso 1 1 calc R . . . .
C25 C 0.5576(2) 0.68855(14) 0.94260(9) 0.0282(4) Uani 1 1 d . . . . .
C26 C 0.5170(2) 0.71282(14) 0.87769(9) 0.0256(3) Uani 1 1 d . . . . .
H26 H 0.477781 0.655382 0.837031 0.031 Uiso 1 1 calc R . . . .
O3 O -0.4875(2) 0.07836(19) 0.64150(16) 0.0908(8) Uani 1 1 d . . . . .
O4 O -0.1597(2) 0.12554(15) 0.60677(11) 0.0613(5) Uani 1 1 d . . . . .
C31 C -0.3762(4) 0.1876(2) 0.64881(18) 0.0696(8) Uani 1 1 d . . . . .
H31A H -0.311980 0.213743 0.697037 0.083 Uiso 1 1 calc R . . . .
H31B H -0.444034 0.236200 0.641426 0.083 Uiso 1 1 calc R . . . .
C32 C -0.2554(4) 0.1970(2) 0.59936(17) 0.0652(8) Uani 1 1 d . . . . .
H32A H -0.318599 0.177428 0.551075 0.078 Uiso 1 1 calc R . . . .
H32B H -0.176524 0.274639 0.607535 0.078 Uiso 1 1 calc R . . . .
C33 C -0.2699(3) 0.0151(2) 0.59724(16) 0.0629(7) Uani 1 1 d . . . . .
H33A H -0.202183 -0.033600 0.604524 0.076 Uiso 1 1 calc R . . . .
H33B H -0.333091 -0.009894 0.548828 0.076 Uiso 1 1 calc R . . . .
C34 C -0.3926(4) 0.0065(3) 0.6474(2) 0.0862(12) Uani 1 1 d . . . . .
H34A H -0.472457 -0.070926 0.638966 0.103 Uiso 1 1 calc R . . . .
H34B H -0.329220 0.024957 0.695603 0.103 Uiso 1 1 calc R . . . .
O1 O 0.8396(2) 0.55351(15) 0.83446(10) 0.0534(4) Uani 1 1 d . . . . .
O2 O 1.1121(2) 0.63375(13) 0.76175(10) 0.0502(4) Uani 1 1 d . . . . .
C27 C 0.8665(3) 0.4839(2) 0.77541(15) 0.0551(6) Uani 1 1 d . . . . .
H27A H 0.797308 0.487198 0.732392 0.066 Uiso 1 1 calc R . . . .
H27B H 0.829428 0.405989 0.781654 0.066 Uiso 1 1 calc R . . . .
C28 C 1.0539(3) 0.52208(19) 0.76822(14) 0.0485(5) Uani 1 1 d . . . . .
H28A H 1.121722 0.513185 0.809778 0.058 Uiso 1 1 calc R . . . .
H28B H 1.071077 0.475221 0.726486 0.058 Uiso 1 1 calc R . . . .
C29 C 1.0811(3) 0.70205(19) 0.81887(15) 0.0509(6) Uani 1 1 d . . . . .
H29A H 1.116032 0.779382 0.811601 0.061 Uiso 1 1 calc R . . . .
H29B H 1.151804 0.701151 0.862193 0.061 Uiso 1 1 calc R . . . .
C30 C 0.8966(3) 0.6646(2) 0.82760(14) 0.0493(6) Uani 1 1 d . . . . .
H30A H 0.881492 0.711808 0.869649 0.059 Uiso 1 1 calc R . . . .
H30B H 0.826782 0.673180 0.786520 0.059 Uiso 1 1 calc R . . . .
O5 O 0.9080(2) 0.45077(13) 0.54932(9) 0.0506(4) Uani 1 1 d . . . . .
C35 C 1.0736(3) 0.5346(2) 0.57011(13) 0.0530(6) Uani 1 1 d . . . . .
H35A H 1.162662 0.499455 0.571955 0.064 Uiso 1 1 calc R . . . .
H35B H 1.080731 0.577874 0.617385 0.064 Uiso 1 1 calc R . . . .
C36 C 0.8961(3) 0.38994(18) 0.48072(14) 0.0520(6) Uani 1 1 d . . . . .
H36A H 0.781088 0.332565 0.466390 0.062 Uiso 1 1 calc R . . . .
H36B H 0.981893 0.352018 0.480709 0.062 Uiso 1 1 calc R . . . .
C5 C -0.0831(14) 0.4117(8) 0.9864(4) 0.172(5) Uani 0.624(7) 1 d . U P A 1
H5A H -0.069824 0.438910 1.035803 0.258 Uiso 0.624(7) 1 d R . P A 1
H5B H -0.013224 0.468530 0.965433 0.258 Uiso 0.624(7) 1 d R . P A 1
H5C H -0.200894 0.391860 0.966013 0.258 Uiso 0.624(7) 1 d R . P A 1
C5A C -0.0462(12) 0.1742(7) 0.9958(4) 0.080(3) Uani 0.376(7) 1 d . U P A 2
H5AA H 0.026059 0.134970 0.975522 0.120 Uiso 0.376(7) 1 calc GR . P A 2
H5AB H -0.166856 0.127889 0.981377 0.120 Uiso 0.376(7) 1 calc GR . P A 2
H5AC H -0.018339 0.189943 1.046948 0.120 Uiso 0.376(7) 1 calc GR . P A 2
C4A C -0.0143(18) 0.2824(9) 0.9705(7) 0.054(3) Uani 0.376(7) 1 d . U P A 2
H4AA H -0.094967 0.317976 0.988161 0.065 Uiso 0.376(7) 1 calc R . P A 2
H4AB H 0.103057 0.332611 0.991271 0.065 Uiso 0.376(7) 1 calc R . P A 2
C6A C -0.201(3) 0.188(2) 0.8530(11) 0.048(4) Uani 0.376(7) 1 d . U P A 2
H6AA H -0.192434 0.178317 0.802560 0.057 Uiso 0.376(7) 1 calc R . P A 2
H6AB H -0.223497 0.114593 0.866454 0.057 Uiso 0.376(7) 1 calc R . P A 2
C7A C -0.344(2) 0.2317(15) 0.8674(11) 0.083(5) Uani 0.376(7) 1 d . U P A 2
H7AA H -0.451188 0.181303 0.838767 0.125 Uiso 0.376(7) 1 calc GR . P A 2
H7AB H -0.317492 0.305437 0.855903 0.125 Uiso 0.376(7) 1 calc GR . P A 2
H7AC H -0.354729 0.236994 0.917034 0.125 Uiso 0.376(7) 1 calc GR . P A 2

loop_
_atom_site_aniso_label
_atom_site_aniso_U_11
_atom_site_aniso_U_22
_atom_site_aniso_U_33
_atom_site_aniso_U_23
_atom_site_aniso_U_13
_atom_site_aniso_U_12
N1 0.0319(7) 0.0260(7) 0.0254(7) 0.0076(6) 0.0041(6) 0.0070(6)
N2 0.0266(7) 0.0262(7) 0.0268(7) 0.0069(6) 0.0081(6) 0.0066(6)
N3 0.0294(7) 0.0324(8) 0.0310(8) 0.0118(6) 0.0107(6) 0.0075(6)
N4 0.0291(7) 0.0247(7) 0.0368(8) 0.0080(6) 0.0101(6) 0.0023(6)
N5 0.0268(7) 0.0241(7) 0.0272(7) 0.0077(6) 0.0069(6) 0.0044(5)
N6 0.0332(9) 0.0473(10) 0.0451(10) 0.0152(8) 0.0183(7) 0.0046(7)
N7 0.0286(7) 0.0240(7) 0.0331(8) 0.0036(6) 0.0065(6) -0.0031(6)
N8 0.0253(7) 0.0241(7) 0.0261(7) 0.0035(5) 0.0079(5) 0.0032(6)
N9 0.0235(7) 0.0237(7) 0.0260(7) 0.0061(5) 0.0056(5) 0.0037(5)
N10 0.0246(7) 0.0221(7) 0.0281(7) 0.0071(5) 0.0055(5) 0.0055(5)
N11 0.0222(7) 0.0232(7) 0.0300(7) 0.0069(6) 0.0057(5) 0.0047(5)
N12 0.0226(7) 0.0231(7) 0.0336(8) 0.0035(6) 0.0049(6) 0.0018(5)
N13 0.0235(7) 0.0274(7) 0.0316(8) 0.0087(6) 0.0076(6) 0.0088(6)
N14 0.0357(8) 0.0241(7) 0.0366(8) 0.0108(6) 0.0140(6) 0.0120(6)
C1 0.0271(8) 0.0228(8) 0.0282(8) 0.0106(6) 0.0071(6) 0.0084(6)
C2 0.0287(9) 0.0274(8) 0.0388(10) 0.0136(7) 0.0129(7) 0.0074(7)
C3 0.0289(8) 0.0185(7) 0.0342(9) 0.0075(6) 0.0077(7) 0.0052(6)
C4 0.046(2) 0.061(4) 0.046(3) 0.024(3) 0.0254(19) 0.019(3)
C6 0.036(4) 0.041(3) 0.058(5) 0.018(3) 0.021(4) 0.001(2)
C7 0.050(3) 0.057(4) 0.089(6) 0.005(4) 0.001(4) 0.005(3)
C8 0.0257(8) 0.0222(8) 0.0297(9) 0.0058(6) 0.0031(6) 0.0052(6)
C9 0.0301(9) 0.0236(8) 0.0330(9) 0.0026(7) -0.0006(7) 0.0002(7)
C10 0.0374(10) 0.0281(9) 0.0265(9) -0.0006(7) 0.0004(7) 0.0041(7)
C11 0.0316(9) 0.0279(8) 0.0247(8) 0.0055(7) 0.0043(7) 0.0070(7)
C12 0.0229(7) 0.0205(7) 0.0264(8) 0.0047(6) 0.0010(6) 0.0050(6)
C13 0.0264(8) 0.0221(8) 0.0255(8) 0.0036(6) 0.0036(6) 0.0043(6)
C14 0.0236(7) 0.0233(7) 0.0206(7) 0.0072(6) 0.0026(6) 0.0045(6)
C15 0.0232(8) 0.0231(7) 0.0247(8) 0.0082(6) 0.0041(6) 0.0047(6)
C16 0.0252(8) 0.0235(8) 0.0272(8) 0.0125(6) 0.0056(6) 0.0088(6)
C17 0.0201(8) 0.0304(9) 0.0398(10) 0.0043(7) 0.0057(7) 0.0028(7)
C18 0.0408(11) 0.0466(12) 0.0423(11) 0.0114(9) 0.0150(9) 0.0067(9)
C19 0.0298(9) 0.0222(8) 0.0397(10) 0.0032(7) 0.0032(7) 0.0028(7)
C20 0.0591(14) 0.0378(11) 0.0412(12) -0.0064(9) -0.0081(10) 0.0152(10)
C21 0.0288(8) 0.0271(8) 0.0331(9) 0.0091(7) 0.0137(7) 0.0097(7)
C22 0.0635(14) 0.0251(9) 0.0418(11) 0.0073(8) 0.0140(10) 0.0146(9)
C23 0.0819(17) 0.0316(10) 0.0346(11) -0.0014(8) 0.0067(11) 0.0169(11)
C24 0.0607(13) 0.0354(10) 0.0279(9) 0.0063(8) 0.0068(9) 0.0156(9)
C25 0.0272(8) 0.0267(8) 0.0312(9) 0.0078(7) 0.0102(7) 0.0071(7)
C26 0.0244(8) 0.0245(8) 0.0286(8) 0.0073(6) 0.0081(6) 0.0072(6)
O3 0.0412(10) 0.0827(15) 0.175(3) 0.0712(16) 0.0338(13) 0.0308(10)
O4 0.0351(8) 0.0498(10) 0.0908(14) 0.0120(9) 0.0157(8) 0.0029(7)
C31 0.0668(18) 0.0598(16) 0.095(2) 0.0194(15) 0.0085(16) 0.0387(15)
C32 0.0571(15) 0.0418(13) 0.088(2) 0.0278(13) 0.0044(14) 0.0007(11)
C33 0.0550(15) 0.0378(12) 0.0811(19) -0.0066(12) -0.0149(13) 0.0119(11)
C34 0.0401(14) 0.0654(18) 0.172(4) 0.073(2) 0.0236(18) 0.0183(13)
O1 0.0394(8) 0.0618(10) 0.0666(11) 0.0334(9) 0.0236(8) 0.0132(7)
O2 0.0423(8) 0.0428(8) 0.0743(11) 0.0198(8) 0.0322(8) 0.0158(7)
C27 0.0414(12) 0.0455(13) 0.0725(17) 0.0164(12) 0.0122(11) 0.0039(10)
C28 0.0441(12) 0.0416(12) 0.0660(15) 0.0176(11) 0.0166(11) 0.0176(10)
C29 0.0390(11) 0.0381(11) 0.0798(17) 0.0136(11) 0.0283(11) 0.0125(9)
C30 0.0405(12) 0.0574(14) 0.0641(15) 0.0263(12) 0.0262(11) 0.0238(10)
O5 0.0555(10) 0.0417(8) 0.0603(10) 0.0152(7) 0.0322(8) 0.0150(7)
C35 0.0500(13) 0.0602(15) 0.0518(14) 0.0067(11) 0.0121(11) 0.0238(12)
C36 0.0493(13) 0.0339(10) 0.0691(16) 0.0012(10) 0.0276(12) 0.0085(9)
C5 0.270(10) 0.231(9) 0.071(4) -0.032(5) -0.012(5) 0.204(9)
C5A 0.082(6) 0.082(6) 0.045(4) 0.016(4) 0.008(4) -0.015(4)
C4A 0.045(4) 0.059(6) 0.044(4) 0.000(5) 0.023(3) 0.000(5)
C6A 0.036(6) 0.047(5) 0.053(6) 0.022(4) 0.012(4) -0.002(4)
C7A 0.031(5) 0.100(11) 0.106(10) 0.002(8) 0.019(5) 0.011(7)

loop_
_atom_type_symbol
_atom_type_description
_atom_type_scat_dispersion_real
_atom_type_scat_dispersion_imag
_atom_type_scat_source
C C 0.0033 0.0016 'International Tables Vol C Tables 4.2.6.8 and 6.1.1.4'
H H 0.0000 0.0000 'International Tables Vol C Tables 4.2.6.8 and 6.1.1.4'
N N 0.0061 0.0033 'International Tables Vol C Tables 4.2.6.8 and 6.1.1.4'
O O 0.0106 0.0060 'International Tables Vol C Tables 4.2.6.8 and 6.1.1.4'

loop_
_geom_angle_atom_site_label_1
_geom_angle_atom_site_label_2
_geom_angle_atom_site_label_3
_geom_angle
_geom_angle_site_symmetry_1
_geom_angle_site_symmetry_3
N2 N1 H1 111.6 . .
N2 N1 C25 117.07(14) . .
C25 N1 H1 111.6 . .
N1 N2 H2 119.3 . .
C1 N2 N1 121.42(14) . .
C1 N2 H2 119.3 . .
C1 N3 C2 113.63(16) . .
C3 N4 C2 113.97(15) . .
C3 N5 C1 113.35(15) . .
C2 N6 C4 119.2(4) . .
C2 N6 C6 123.2(5) . .
C2 N6 C4A 124.5(6) . .
C2 N6 C6A 117.4(9) . .
C6 N6 C4 117.5(6) . .
C4A N6 C6A 116.8(10) . .
C3 N7 H7 115.0 . .
C3 N7 C8 130.02(15) . .
C8 N7 H7 115.0 . .
C12 N8 H8 116.1 . .
C14 N8 H8 116.1 . .
C14 N8 C12 127.81(14) . .
C15 N9 C14 114.37(14) . .
C16 N10 C15 112.90(14) . .
C14 N11 C16 112.82(14) . .
C15 N12 C17 120.71(15) . .
C15 N12 C19 122.13(15) . .
C19 N12 C17 117.11(14) . .
N14 N13 H13 119.0 . .
C16 N13 H13 119.0 . .
C16 N13 N14 121.96(14) . .
N13 N14 H14 111.5 . .
N13 N14 C21 117.04(14) . .
C21 N14 H14 111.4 . .
N3 C1 N2 119.81(16) . .
N3 C1 N5 126.81(16) . .
N5 C1 N2 113.35(15) . .
N3 C2 N6 117.90(18) . .
N4 C2 N3 125.50(16) . .
N4 C2 N6 116.60(17) . .
N4 C3 N7 113.76(16) . .
N5 C3 N4 126.47(17) . .
N5 C3 N7 119.77(15) . .
N6 C4 H4A 108.4 . .
N6 C4 H4B 108.4 . .
H4A C4 H4B 107.5 . .
C5 C4 N6 115.5(6) . .
C5 C4 H4A 108.4 . .
C5 C4 H4B 108.4 . .
N6 C6 H6A 108.0 . .
N6 C6 H6B 108.0 . .
N6 C6 C7 117.3(9) . .
H6A C6 H6B 107.2 . .
C7 C6 H6A 108.0 . .
C7 C6 H6B 108.0 . .
C6 C7 H7A 109.5 . .
C6 C7 H7B 109.5 . .
C6 C7 H7C 109.5 . .
H7A C7 H7B 109.5 . .
H7A C7 H7C 109.5 . .
H7B C7 H7C 109.5 . .
C9 C8 N7 116.68(15) . .
C13 C8 N7 123.40(16) . .
C13 C8 C9 119.90(16) . .
C8 C9 H9 120.2 . .
C10 C9 C8 119.69(16) . .
C10 C9 H9 120.2 . .
C9 C10 H10 119.4 . .
C9 C10 C11 121.11(17) . .
C11 C10 H10 119.4 . .
C10 C11 H11 120.5 . .
C10 C11 C12 119.08(16) . .
C12 C11 H11 120.5 . .
C11 C12 N8 117.73(15) . .
C11 C12 C13 120.82(15) . .
C13 C12 N8 121.36(15) . .
C8 C13 H13A 120.3 . .
C12 C13 C8 119.38(16) . .
C12 C13 H13A 120.3 . .
N9 C14 N8 115.22(15) . .
N11 C14 N8 118.64(14) . .
N11 C14 N9 126.14(15) . .
N9 C15 N10 125.40(15) . .
N9 C15 N12 117.60(15) . .
N12 C15 N10 116.99(15) . .
N10 C16 N11 128.00(15) . .
N10 C16 N13 117.61(15) . .
N11 C16 N13 114.36(15) . .
N12 C17 H17A 109.2 . .
N12 C17 H17B 109.2 . .
N12 C17 C18 112.03(16) . .
H17A C17 H17B 107.9 . .
C18 C17 H17A 109.2 . .
C18 C17 H17B 109.2 . .
C17 C18 H18A 109.5 . .
C17 C18 H18B 109.5 . .
C17 C18 H18C 109.5 . .
H18A C18 H18B 109.5 . .
H18A C18 H18C 109.5 . .
H18B C18 H18C 109.5 . .
N12 C19 H19A 109.0 . .
N12 C19 H19B 109.0 . .
N12 C19 C20 112.90(16) . .
H19A C19 H19B 107.8 . .
C20 C19 H19A 109.0 . .
C20 C19 H19B 109.0 . .
C19 C20 H20A 109.5 . .
C19 C20 H20B 109.5 . .
C19 C20 H20C 109.5 . .
H20A C20 H20B 109.5 . .
H20A C20 H20C 109.5 . .
H20B C20 H20C 109.5 . .
C22 C21 N14 117.31(16) . .
C22 C21 C26 120.49(17) . .
C26 C21 N14 121.99(16) . .
C21 C22 H22 120.4 . .
C23 C22 C21 119.13(18) . .
C23 C22 H22 120.4 . .
C22 C23 H23 119.2 . .
C22 C23 C24 121.5(2) . .
C24 C23 H23 119.2 . .
C23 C24 H24 120.3 . .
C23 C24 C25 119.32(19) . .
C25 C24 H24 120.3 . .
C24 C25 N1 117.92(16) . .
C26 C25 N1 122.29(16) . .
C26 C25 C24 119.76(17) . .
C21 C26 H26 120.1 . .
C25 C26 C21 119.76(16) . .
C25 C26 H26 120.1 . .
C31 O3 C34 110.0(2) . .
C33 O4 C32 110.33(19) . .
O3 C31 H31A 109.2 . .
O3 C31 H31B 109.2 . .
O3 C31 C32 112.1(3) . .
H31A C31 H31B 107.9 . .
C32 C31 H31A 109.2 . .
C32 C31 H31B 109.2 . .
O4 C32 C31 110.8(2) . .
O4 C32 H32A 109.5 . .
O4 C32 H32B 109.5 . .
C31 C32 H32A 109.5 . .
C31 C32 H32B 109.5 . .
H32A C32 H32B 108.1 . .
O4 C33 H33A 109.7 . .
O4 C33 H33B 109.7 . .
O4 C33 C34 109.9(2) . .
H33A C33 H33B 108.2 . .
C34 C33 H33A 109.7 . .
C34 C33 H33B 109.7 . .
O3 C34 C33 112.1(3) . .
O3 C34 H34A 109.2 . .
O3 C34 H34B 109.2 . .
C33 C34 H34A 109.2 . .
C33 C34 H34B 109.2 . .
H34A C34 H34B 107.9 . .
C30 O1 C27 110.48(18) . .
C28 O2 C29 110.70(18) . .
O1 C27 H27A 109.7 . .
O1 C27 H27B 109.7 . .
O1 C27 C28 109.8(2) . .
H27A C27 H27B 108.2 . .
C28 C27 H27A 109.7 . .
C28 C27 H27B 109.7 . .
O2 C28 C27 111.12(19) . .
O2 C28 H28A 109.4 . .
O2 C28 H28B 109.4 . .
C27 C28 H28A 109.4 . .
C27 C28 H28B 109.4 . .
H28A C28 H28B 108.0 . .
O2 C29 H29A 109.2 . .
O2 C29 H29B 109.2 . .
O2 C29 C30 112.0(2) . .
H29A C29 H29B 107.9 . .
C30 C29 H29A 109.2 . .
C30 C29 H29B 109.2 . .
O1 C30 C29 111.06(18) . .
O1 C30 H30A 109.4 . .
O1 C30 H30B 109.4 . .
C29 C30 H30A 109.4 . .
C29 C30 H30B 109.4 . .
H30A C30 H30B 108.0 . .
C36 O5 C35 109.81(17) . .
O5 C35 H35A 109.7 . .
O5 C35 H35B 109.7 . .
O5 C35 C36 109.8(2) . 2_766
H35A C35 H35B 108.2 . .
C36 C35 H35A 109.7 2_766 .
C36 C35 H35B 109.7 2_766 .
O5 C36 C35 110.61(19) . 2_766
O5 C36 H36A 109.5 . .
O5 C36 H36B 109.5 . .
C35 C36 H36A 109.5 2_766 .
C35 C36 H36B 109.5 2_766 .
H36A C36 H36B 108.1 . .
C4 C5 H5A 110.4 . .
C4 C5 H5B 104.5 . .
C4 C5 H5C 113.4 . .
H5A C5 H5B 109.5 . .
H5A C5 H5C 109.5 . .
H5B C5 H5C 109.5 . .
H5AA C5A H5AB 109.5 . .
H5AA C5A H5AC 109.5 . .
H5AB C5A H5AC 109.5 . .
C4A C5A H5AA 109.5 . .
C4A C5A H5AB 109.5 . .
C4A C5A H5AC 109.5 . .
N6 C4A C5A 115.2(8) . .
N6 C4A H4AA 108.5 . .
N6 C4A H4AB 108.5 . .
C5A C4A H4AA 108.5 . .
C5A C4A H4AB 108.5 . .
H4AA C4A H4AB 107.5 . .
N6 C6A H6AA 110.1 . .
N6 C6A H6AB 110.1 . .
H6AA C6A H6AB 108.4 . .
C7A C6A N6 107.9(16) . .
C7A C6A H6AA 110.1 . .
C7A C6A H6AB 110.1 . .
C6A C7A H7AA 109.5 . .
C6A C7A H7AB 109.5 . .
C6A C7A H7AC 109.5 . .
H7AA C7A H7AB 109.5 . .
H7AA C7A H7AC 109.5 . .
H7AB C7A H7AC 109.5 . .

loop_
_geom_bond_atom_site_label_1
_geom_bond_atom_site_label_2
_geom_bond_distance
_geom_bond_site_symmetry_2
N1 H1 0.8602 .
N1 N2 1.397(2) .
N1 C25 1.406(2) .
N2 H2 0.8800 .
N2 C1 1.362(2) .
N3 C1 1.330(2) .
N3 C2 1.354(2) .
N4 C2 1.345(3) .
N4 C3 1.341(2) .
N5 C1 1.348(2) .
N5 C3 1.334(2) .
N6 C2 1.358(2) .
N6 C4 1.516(8) .
N6 C6 1.418(14) .
N6 C4A 1.425(14) .
N6 C6A 1.55(2) .
N7 H7 0.8800 .
N7 C3 1.363(2) .
N7 C8 1.411(2) .
N8 H8 0.8800 .
N8 C12 1.421(2) .
N8 C14 1.356(2) .
N9 C14 1.346(2) .
N9 C15 1.344(2) .
N10 C15 1.359(2) .
N10 C16 1.334(2) .
N11 C14 1.340(2) .
N11 C16 1.342(2) .
N12 C15 1.351(2) .
N12 C17 1.465(2) .
N12 C19 1.463(2) .
N13 H13 0.8800 .
N13 N14 1.397(2) .
N13 C16 1.364(2) .
N14 H14 0.8600 .
N14 C21 1.419(2) .
C4 H4A 0.9900 .
C4 H4B 0.9900 .
C4 C5 1.425(9) .
C6 H6A 0.9900 .
C6 H6B 0.9900 .
C6 C7 1.507(18) .
C7 H7A 0.9800 .
C7 H7B 0.9800 .
C7 H7C 0.9800 .
C8 C9 1.397(2) .
C8 C13 1.395(2) .
C9 H9 0.9500 .
C9 C10 1.378(3) .
C10 H10 0.9500 .
C10 C11 1.387(2) .
C11 H11 0.9500 .
C11 C12 1.388(2) .
C12 C13 1.391(2) .
C13 H13A 0.9500 .
C17 H17A 0.9900 .
C17 H17B 0.9900 .
C17 C18 1.514(3) .
C18 H18A 0.9800 .
C18 H18B 0.9800 .
C18 H18C 0.9800 .
C19 H19A 0.9900 .
C19 H19B 0.9900 .
C19 C20 1.520(3) .
C20 H20A 0.9800 .
C20 H20B 0.9800 .
C20 H20C 0.9800 .
C21 C22 1.385(3) .
C21 C26 1.399(2) .
C22 H22 0.9500 .
C22 C23 1.383(3) .
C23 H23 0.9500 .
C23 C24 1.388(3) .
C24 H24 0.9500 .
C24 C25 1.396(3) .
C25 C26 1.396(2) .
C26 H26 0.9500 .
O3 C31 1.401(4) .
O3 C34 1.414(3) .
O4 C32 1.419(3) .
O4 C33 1.406(3) .
C31 H31A 0.9900 .
C31 H31B 0.9900 .
C31 C32 1.457(4) .
C32 H32A 0.9900 .
C32 H32B 0.9900 .
C33 H33A 0.9900 .
C33 H33B 0.9900 .
C33 C34 1.480(5) .
C34 H34A 0.9900 .
C34 H34B 0.9900 .
O1 C27 1.434(3) .
O1 C30 1.400(3) .
O2 C28 1.405(3) .
O2 C29 1.412(3) .
C27 H27A 0.9900 .
C27 H27B 0.9900 .
C27 C28 1.512(3) .
C28 H28A 0.9900 .
C28 H28B 0.9900 .
C29 H29A 0.9900 .
C29 H29B 0.9900 .
C29 C30 1.497(3) .
C30 H30A 0.9900 .
C30 H30B 0.9900 .
O5 C35 1.432(3) .
O5 C36 1.425(3) .
C35 H35A 0.9900 .
C35 H35B 0.9900 .
C35 C36 1.490(4) 2_766
C36 H36A 0.9900 .
C36 H36B 0.9900 .
C5 H5A 0.9603 .
C5 H5B 0.9600 .
C5 H5C 0.9600 .
C5A H5AA 0.9800 .
C5A H5AB 0.9800 .
C5A H5AC 0.9800 .
C5A C4A 1.517(15) .
C4A H4AA 0.9900 .
C4A H4AB 0.9900 .
C6A H6AA 0.9900 .
C6A H6AB 0.9900 .
C6A C7A 1.51(3) .
C7A H7AA 0.9800 .
C7A H7AB 0.9800 .
C7A H7AC 0.9800 .

loop_
_geom_hbond_atom_site_label_D
_geom_hbond_atom_site_label_H
_geom_hbond_atom_site_label_A
_geom_hbond_distance_DH
_geom_hbond_distance_HA
_geom_hbond_distance_DA
_geom_hbond_angle_DHA
_geom_hbond_site_symmetry_A
N1 H1 N3 0.86 2.42 3.235(2) 158.7 2_667
N2 H2 O1 0.88 2.06 2.905(2) 161.6 .
N7 H7 O4 0.88 2.16 2.997(3) 157.5 .
N8 H8 O5 0.88 2.12 2.940(2) 155.4 .
N13 H13 O2 0.88 2.20 2.908(2) 137.1 1_455
